data_1528759
loop_
_publ_author_name
'Nickels, E.A.'
'Johnson, S.R.'
'Jones, M.O.'
'David, W.I.F.'
'Sommariva, M.'
'Lowton, R.L.'
'Edwards, P.P.'

_publ_section_title
;
 Tuning the decomposition temperature in complex hydrides: synthesis of a
 mixed alkali metal borohydride
;
_journal_name_full 'Angew. Chem. Int. ed.'
_journal_page_first 2817
_journal_page_last 2819
_journal_volume 47
_journal_year 2008
_chemical_formula_sum 'B2 H8 K Li'
_chemical_name_systematic 'Li K (B H4)2'
_space_group_IT_number 62
_symmetry_space_group_name_Hall '-P 2ac 2n'
_symmetry_space_group_name_H-M 'P n m a'
_cell_angle_alpha 90
_cell_angle_beta 90
_cell_angle_gamma 90
_cell_formula_units_Z 4
_cell_length_a 7.91337
_cell_length_b 4.49067
_cell_length_c 13.84396
_cell_volume 491.964
_citation_journal_id_ASTM ACIEF5
_cod_data_source_file Nickels_ACIEF5_2008_1374.cif
_cod_data_source_block H8B2K1Li1
_cod_original_cell_volume 491.9636
_cod_original_formula_sum 'H8 B2 K1 Li1'
_cod_database_code 1528759

loop_
_symmetry_equiv_pos_as_xyz
x,y,z
-x+1/2,-y,z+1/2
x+1/2,-y+1/2,-z+1/2
-x,y+1/2,-z
-x,-y,-z
x-1/2,y,-z-1/2
-x-1/2,y-1/2,z-1/2
x,-y-1/2,z

loop_
_atom_site_label
_atom_site_type_symbol
_atom_site_fract_x
_atom_site_fract_y
_atom_site_fract_z
_atom_site_occupancy
_atom_site_U_iso_or_equiv
H4 H-1 0.976 0.452 0.2057 1 0.0
B1 B+3 0.2508 0.25 0.546 1 0.0
Li1 Li+1 0.1885 0.25 0.1349 1 0.0
H1 H-1 0.324 0.456 0.5288 1 0.0
B2 B+3 0.9292 0.25 0.2397 1 0.0
H5 H-1 0.789 0.25 0.218 1 0.0
K1 K+1 0.33814 0.25 0.86851 1 0.0
H2 H-1 0.206 0.25 0.614 1 0.0
H3 H-1 0.14 0.25 0.498 1 0.0
H6 H-1 0.96 0.25 0.316 1 0.0
